data_7008527
loop_
_publ_author_name
'Nishioka, Takanori'
'Onishi, Yusuke'
'Nakajo, Kunio'
'Guo-Xin, Jin'
'Tanaka, Rika'
'Kinoshita, Isamu'

_publ_section_title
;
 Selective oxygenation of amphiphilic thiacalix[3]pyridine Rh(I) diene
 complexes in both water and organic solvents.
;
_journal_issue 12
_journal_name_full 'Dalton transactions (Cambridge, England : 2003)'
_journal_page_first 2130
_journal_page_last 2137
_journal_paper_doi 10.1039/b503924j
_journal_year 2005
_chemical_formula_moiety '[(Py3S3)Rh(cod)](BPh4)'
_chemical_formula_sum 'C47 H41 B N3 Rh S3'
_chemical_formula_weight 857.76
_space_group_IT_number 14
_symmetry_cell_setting monoclinic
_symmetry_Int_Tables_number 14
_symmetry_space_group_name_Hall '-P 2ybc'
_symmetry_space_group_name_H-M 'P 1 21/c 1'
_cell_angle_alpha 90
_cell_angle_beta 91.691(3)
_cell_angle_gamma 90
_cell_formula_units_Z 4
_cell_length_a 15.254(2)
_cell_length_b 14.629(2)
_cell_length_c 17.330(3)
_cell_measurement_reflns_used 10456
_cell_measurement_temperature 193.2
_cell_measurement_theta_max 27.5
_cell_measurement_theta_min 3.0
_cell_volume 3865.5(10)
_computing_cell_refinement CRYSTALCLEAR
_computing_data_collection CRYSTALCLEAR
_computing_data_reduction 'teXsan Ver. 1.11'
_computing_publication_material 'teXsan Ver. 1.11'
_computing_structure_refinement SHELXL97
_computing_structure_solution SIR97
_diffrn_detector_area_resol_mean 14.62
_diffrn_measurement_device_type 'Rigaku/MSC Mercury CCD'
_diffrn_measurement_method \w
_diffrn_radiation_type 'Mo K\a'
_diffrn_radiation_wavelength 0.7107
_diffrn_reflns_av_R_equivalents 0.064
_diffrn_reflns_limit_h_max 19
_diffrn_reflns_limit_h_min -19
_diffrn_reflns_limit_k_max 18
_diffrn_reflns_limit_k_min -18
_diffrn_reflns_limit_l_max 22
_diffrn_reflns_limit_l_min -19
_diffrn_reflns_number 37799
_diffrn_reflns_theta_max 27.49
_diffrn_reflns_theta_min 3.01
_exptl_absorpt_coefficient_mu 0.642
_exptl_absorpt_correction_T_max 0.941
_exptl_absorpt_correction_T_min 0.868
_exptl_absorpt_correction_type integration
_exptl_absorpt_process_details Coppens_numerical
_exptl_crystal_colour Orange
_exptl_crystal_density_diffrn 1.474
_exptl_crystal_density_method 'not measured'
_exptl_crystal_description Prism
_exptl_crystal_size_max 0.250
_exptl_crystal_size_mid 0.250
_exptl_crystal_size_min 0.100
_refine_diff_density_max 0.34
_refine_diff_density_min -0.42
_refine_ls_extinction_coef 0.0000
_refine_ls_extinction_expression Fc^*^=kFc[1+0.001xFc^2^\l^3^/sin(2\q)]^-1/4^
_refine_ls_extinction_method SHELXL
_refine_ls_goodness_of_fit_ref 1.187
_refine_ls_hydrogen_treatment refall
_refine_ls_number_parameters 660
_refine_ls_number_reflns 8683
_refine_ls_R_factor_gt 0.0672
_refine_ls_shift/su_max 0.0010
_refine_ls_structure_factor_coef Fsqd
_refine_ls_weighting_details 'w = 1/[\s^2^(Fo^2^) + (0.0000P)^2^+6.6493P] where P=(Fo^2^+2Fc^2^)/3'
_refine_ls_weighting_scheme calc
_refine_ls_wR_factor_ref 0.0874
_reflns_number_gt 6673
_reflns_number_total 8683
_reflns_threshold_expression >2.0sigma(I)
_cod_data_source_file b503924j.txt
_cod_data_source_block 1[(Py3S3)Rh(cod)](BPh4)
_cod_original_cell_volume 3865(1)
_cod_original_formula_sum 'C47 H41 B N3 S3 Rh '
_cod_database_code 7008527

loop_
_symmetry_equiv_pos_as_xyz
x,y,z
-x,1/2+y,1/2-z
-x,-y,-z
x,1/2-y,1/2+z

loop_
_atom_site_label
_atom_site_type_symbol
_atom_site_fract_x
_atom_site_fract_y
_atom_site_fract_z
_atom_site_U_iso_or_equiv
_atom_site_adp_type
_atom_site_occupancy
_atom_site_calc_flag
_atom_site_refinement_flags
_atom_site_disorder_assembly
_atom_site_disorder_group
Rh(1) Rh 0.19445(2) 0.25108(2) 0.05328(2) 0.01963(7) Uani 1.00 d . . .
S(1) S 0.38973(7) 0.25332(9) 0.14765(6) 0.0413(3) Uani 1.00 d . . .
S(2) S 0.08978(7) 0.05848(7) 0.13655(6) 0.0284(2) Uani 1.00 d . . .
S(3) S 0.22354(7) 0.18458(7) -0.12612(5) 0.0306(2) Uani 1.00 d . . .
N(1) N 0.2403(2) 0.1553(2) 0.1512(2) 0.0230(7) Uani 1.00 d . . .
N(2) N 0.1549(2) 0.1111(2) 0.0007(2) 0.0197(7) Uani 1.00 d . . .
N(3) N 0.3155(2) 0.2213(2) 0.0055(2) 0.0228(7) Uani 1.00 d . . .
C(1) C 0.3172(3) 0.1732(3) 0.1872(2) 0.0293(9) Uani 1.00 d . . .
C(2) C 0.3421(3) 0.1349(3) 0.2581(3) 0.038(1) Uani 1.00 d . . .
C(3) C 0.2860(3) 0.0764(3) 0.2927(2) 0.039(1) Uani 1.00 d . . .
C(4) C 0.2089(3) 0.0522(3) 0.2549(2) 0.033(1) Uani 1.00 d . . .
C(5) C 0.1894(3) 0.0917(3) 0.1839(2) 0.0254(9) Uani 1.00 d . . .
C(6) C 0.1216(2) 0.0404(3) 0.0399(2) 0.0237(8) Uani 1.00 d . . .
C(7) C 0.1038(3) -0.0439(3) 0.0068(3) 0.0288(9) Uani 1.00 d . . .
C(8) C 0.1210(3) -0.0569(3) -0.0694(3) 0.035(1) Uani 1.00 d . . .
C(9) C 0.1585(3) 0.0125(3) -0.1101(2) 0.0304(9) Uani 1.00 d . . .
C(10) C 0.1750(2) 0.0949(3) -0.0731(2) 0.0225(8) Uani 1.00 d . . .
C(11) C 0.3213(3) 0.1986(2) -0.0694(2) 0.0264(9) Uani 1.00 d . . .
C(12) C 0.4012(3) 0.1890(3) -0.1048(3) 0.033(1) Uani 1.00 d . . .
C(13) C 0.4775(3) 0.1983(3) -0.0615(3) 0.039(1) Uani 1.00 d . . .
C(14) C 0.4726(3) 0.2136(3) 0.0163(3) 0.037(1) Uani 1.00 d . . .
C(15) C 0.3913(3) 0.2249(2) 0.0484(2) 0.0287(9) Uani 1.00 d . . .
C(16) C 0.2336(3) 0.3868(3) 0.0608(3) 0.0319(10) Uani 1.00 d . . .
C(17) C 0.1830(3) 0.3728(3) -0.0087(3) 0.031(1) Uani 1.00 d . . .
C(18) C 0.0901(3) 0.4099(3) -0.0206(3) 0.035(1) Uani 1.00 d . . .
C(19) C 0.0219(3) 0.3403(3) 0.0035(3) 0.038(1) Uani 1.00 d . . .
C(20) C 0.0557(3) 0.2763(3) 0.0650(2) 0.0275(9) Uani 1.00 d . . .
C(21) C 0.0985(3) 0.3031(3) 0.1322(2) 0.0306(10) Uani 1.00 d . . .
C(22) C 0.1142(4) 0.4020(3) 0.1557(3) 0.041(1) Uani 1.00 d . . .
C(23) C 0.2025(4) 0.4365(3) 0.1308(3) 0.046(1) Uani 1.00 d . . .
C(24) C 0.3043(2) 0.8335(3) 0.1540(2) 0.0229(8) Uani 1.00 d . . .
C(25) C 0.3509(3) 0.9147(3) 0.1605(2) 0.0302(10) Uani 1.00 d . . .
C(26) C 0.3719(3) 0.9676(3) 0.0960(3) 0.042(1) Uani 1.00 d . . .
C(27) C 0.3476(3) 0.9401(4) 0.0233(3) 0.047(1) Uani 1.00 d . . .
C(28) C 0.3021(3) 0.8587(4) 0.0141(3) 0.043(1) Uani 1.00 d . . .
C(29) C 0.2802(3) 0.8088(3) 0.0784(2) 0.0300(9) Uani 1.00 d . . .
C(30) C 0.1740(2) 0.7401(3) 0.2143(2) 0.0216(8) Uani 1.00 d . . .
C(31) C 0.1121(3) 0.8086(3) 0.1950(2) 0.0271(9) Uani 1.00 d . . .
C(32) C 0.0232(3) 0.7912(3) 0.1876(2) 0.0311(10) Uani 1.00 d . . .
C(33) C -0.0085(3) 0.7038(3) 0.1978(2) 0.031(1) Uani 1.00 d . . .
C(34) C 0.0501(3) 0.6348(3) 0.2162(2) 0.032(1) Uani 1.00 d . . .
C(35) C 0.1389(3) 0.6532(3) 0.2238(2) 0.0242(9) Uani 1.00 d . . .
C(36) C 0.3392(2) 0.6742(2) 0.2276(2) 0.0211(8) Uani 1.00 d . . .
C(37) C 0.3508(4) 0.6220(3) 0.2943(3) 0.044(1) Uani 1.00 d . . .
C(38) C 0.3996(4) 0.5418(3) 0.2975(3) 0.051(1) Uani 1.00 d . . .
C(39) C 0.4395(3) 0.5103(3) 0.2333(3) 0.040(1) Uani 1.00 d . . .
C(40) C 0.4298(3) 0.5589(3) 0.1658(3) 0.037(1) Uani 1.00 d . . .
C(41) C 0.3809(3) 0.6396(3) 0.1636(2) 0.0280(9) Uani 1.00 d . . .
C(42) C 0.2926(2) 0.8191(2) 0.3101(2) 0.0213(8) Uani 1.00 d . . .
C(43) C 0.3772(3) 0.8424(3) 0.3372(2) 0.0283(9) Uani 1.00 d . . .
C(44) C 0.3934(3) 0.8867(3) 0.4066(3) 0.034(1) Uani 1.00 d . . .
C(45) C 0.3247(3) 0.9097(3) 0.4529(3) 0.037(1) Uani 1.00 d . . .
C(46) C 0.2406(3) 0.8875(3) 0.4298(2) 0.036(1) Uani 1.00 d . . .
C(47) C 0.2249(3) 0.8428(3) 0.3592(2) 0.0258(9) Uani 1.00 d . . .
B(1) B 0.2780(3) 0.7677(3) 0.2267(2) 0.0205(9) Uani 1.00 d . . .
H(1) H 0.396(3) 0.151(3) 0.276(2) 0.0313(2) Uiso 1.00 d . . .
H(2) H 0.299(2) 0.046(3) 0.337(2) 0.0299(1) Uiso 1.00 d . . .
H(3) H 0.171(3) 0.004(3) 0.273(2) 0.0285(1) Uiso 1.00 d . . .
H(4) H 0.084(2) -0.092(3) 0.039(2) 0.0237(1) Uiso 1.00 d . . .
H(5) H 0.111(3) -0.113(3) -0.090(2) 0.0418(2) Uiso 1.00 d . . .
H(6) H 0.177(2) 0.010(3) -0.162(2) 0.0274(1) Uiso 1.00 d . . .
H(7) H 0.396(3) 0.177(3) -0.158(2) 0.0320(1) Uiso 1.00 d . . .
H(8) H 0.529(3) 0.193(3) -0.086(2) 0.0313(1) Uiso 1.00 d . . .
H(9) H 0.521(3) 0.218(3) 0.048(2) 0.0466(2) Uiso 1.00 d . . .
H(10) H 0.293(3) 0.389(2) 0.053(2) 0.0253(1) Uiso 1.00 d . . .
H(11) H 0.217(2) 0.365(2) -0.053(2) 0.0062(1) Uiso 1.00 d . . .
H(12) H 0.081(3) 0.433(3) -0.074(2) 0.0355(1) Uiso 1.00 d . . .
H(13) H 0.089(2) 0.460(3) 0.011(2) 0.0265(1) Uiso 1.00 d . . .
H(14) H 0.000(3) 0.306(3) -0.042(3) 0.0469(2) Uiso 1.00 d . . .
H(15) H -0.033(3) 0.373(3) 0.019(2) 0.0467(2) Uiso 1.00 d . . .
H(16) H 0.027(3) 0.215(3) 0.062(2) 0.0402(2) Uiso 1.00 d . . .
H(17) H 0.104(2) 0.261(3) 0.175(2) 0.0332(1) Uiso 1.00 d . . .
H(18) H 0.112(3) 0.406(3) 0.210(3) 0.0431(2) Uiso 1.00 d . . .
H(19) H 0.057(4) 0.437(4) 0.131(3) 0.0756(2) Uiso 1.00 d . . .
H(20) H 0.245(3) 0.424(3) 0.173(3) 0.0520(2) Uiso 1.00 d . . .
H(21) H 0.198(3) 0.503(3) 0.125(3) 0.0617(2) Uiso 1.00 d . . .
H(22) H 0.369(2) 0.937(2) 0.207(2) 0.0206(1) Uiso 1.00 d . . .
H(23) H 0.405(3) 1.017(3) 0.110(2) 0.0315(2) Uiso 1.00 d . . .
H(24) H 0.362(3) 0.972(3) -0.020(3) 0.0509(2) Uiso 1.00 d . . .
H(25) H 0.288(3) 0.838(3) -0.031(3) 0.0527(2) Uiso 1.00 d . . .
H(26) H 0.246(2) 0.751(3) 0.069(2) 0.0206(1) Uiso 1.00 d . . .
H(27) H 0.131(2) 0.868(3) 0.185(2) 0.0228(1) Uiso 1.00 d . . .
H(28) H -0.017(3) 0.842(3) 0.175(2) 0.0279(1) Uiso 1.00 d . . .
H(29) H -0.069(3) 0.690(2) 0.190(2) 0.0236(1) Uiso 1.00 d . . .
H(30) H 0.029(2) 0.583(3) 0.220(2) 0.0189(1) Uiso 1.00 d . . .
H(31) H 0.178(2) 0.606(2) 0.238(2) 0.0185(1) Uiso 1.00 d . . .
H(32) H 0.326(3) 0.640(3) 0.337(2) 0.0398(2) Uiso 1.00 d . . .
H(33) H 0.405(4) 0.510(4) 0.343(3) 0.0822(2) Uiso 1.00 d . . .
H(34) H 0.475(3) 0.454(3) 0.237(2) 0.0460(2) Uiso 1.00 d . . .
H(35) H 0.460(3) 0.538(3) 0.120(3) 0.0583(2) Uiso 1.00 d . . .
H(36) H 0.378(2) 0.668(2) 0.117(2) 0.0230(1) Uiso 1.00 d . . .
H(37) H 0.425(2) 0.824(2) 0.307(2) 0.0196(1) Uiso 1.00 d . . .
H(38) H 0.448(3) 0.903(3) 0.419(2) 0.0317(1) Uiso 1.00 d . . .
H(39) H 0.334(3) 0.934(3) 0.493(2) 0.0414(2) Uiso 1.00 d . . .
H(40) H 0.193(3) 0.903(3) 0.460(3) 0.0477(2) Uiso 1.00 d . . .
H(41) H 0.166(2) 0.826(2) 0.347(2) 0.0166(1) Uiso 1.00 d . . .

loop_
_atom_site_aniso_label
_atom_site_aniso_U_11
_atom_site_aniso_U_22
_atom_site_aniso_U_33
_atom_site_aniso_U_12
_atom_site_aniso_U_13
_atom_site_aniso_U_23
Rh(1) 0.0195(1) 0.0170(1) 0.0225(1) 0.0026(1) 0.00250(9) -0.0003(2)
S(1) 0.0317(6) 0.0464(6) 0.0452(6) -0.0095(6) -0.0093(4) -0.0130(7)
S(2) 0.0289(6) 0.0251(5) 0.0315(5) 0.0004(4) 0.0074(4) 0.0054(5)
S(3) 0.0345(7) 0.0349(6) 0.0227(5) 0.0039(5) 0.0025(4) 0.0027(5)
N(1) 0.024(2) 0.023(2) 0.022(2) 0.005(1) -0.004(1) -0.003(1)
N(2) 0.014(2) 0.022(2) 0.023(2) 0.003(1) 0.000(1) -0.001(1)
N(3) 0.017(2) 0.020(2) 0.032(2) -0.002(1) 0.002(1) -0.001(1)
C(1) 0.034(3) 0.026(2) 0.028(2) 0.009(2) -0.005(2) -0.009(2)
C(2) 0.041(3) 0.035(3) 0.037(3) 0.015(2) -0.014(2) -0.014(2)
C(3) 0.064(4) 0.033(3) 0.020(2) 0.026(2) -0.006(2) 0.000(2)
C(4) 0.044(3) 0.027(2) 0.028(2) 0.017(2) 0.006(2) 0.003(2)
C(5) 0.033(3) 0.019(2) 0.024(2) 0.009(2) 0.002(2) -0.001(2)
C(6) 0.017(2) 0.028(2) 0.027(2) 0.006(2) -0.001(2) 0.000(2)
C(7) 0.024(2) 0.019(2) 0.042(2) 0.001(2) -0.003(2) 0.000(2)
C(8) 0.025(3) 0.028(2) 0.051(3) 0.001(2) -0.009(2) -0.014(2)
C(9) 0.028(3) 0.033(2) 0.030(2) 0.006(2) -0.005(2) -0.008(2)
C(10) 0.017(2) 0.023(2) 0.027(2) 0.004(2) -0.003(2) -0.001(2)
C(11) 0.028(2) 0.018(2) 0.034(2) 0.003(2) 0.006(2) 0.005(2)
C(12) 0.036(3) 0.025(2) 0.040(3) 0.006(2) 0.016(2) 0.004(2)
C(13) 0.023(3) 0.027(2) 0.067(3) 0.002(2) 0.014(2) 0.002(2)
C(14) 0.023(3) 0.028(2) 0.061(3) 0.000(2) 0.001(2) -0.005(2)
C(15) 0.020(2) 0.023(2) 0.043(2) -0.002(2) 0.002(2) -0.002(2)
C(16) 0.030(3) 0.019(2) 0.047(3) -0.001(2) 0.007(2) -0.004(2)
C(17) 0.039(3) 0.021(2) 0.034(2) 0.006(2) 0.018(2) 0.004(2)
C(18) 0.044(3) 0.027(2) 0.035(3) 0.012(2) 0.005(2) 0.006(2)
C(19) 0.028(3) 0.038(3) 0.047(3) 0.009(2) 0.001(2) 0.007(2)
C(20) 0.020(2) 0.023(2) 0.040(2) 0.004(2) 0.009(2) 0.001(2)
C(21) 0.034(3) 0.029(2) 0.030(2) 0.009(2) 0.015(2) 0.002(2)
C(22) 0.053(3) 0.036(3) 0.035(3) 0.013(2) 0.009(2) -0.007(2)
C(23) 0.055(4) 0.032(3) 0.050(3) 0.001(2) 0.001(3) -0.013(2)
C(24) 0.017(2) 0.025(2) 0.027(2) 0.008(2) 0.005(2) 0.002(2)
C(25) 0.036(3) 0.025(2) 0.030(2) 0.008(2) 0.012(2) 0.004(2)
C(26) 0.047(3) 0.024(2) 0.055(3) 0.011(2) 0.026(2) 0.011(2)
C(27) 0.050(3) 0.056(3) 0.035(3) 0.029(3) 0.022(2) 0.028(3)
C(28) 0.037(3) 0.070(4) 0.023(2) 0.019(3) 0.003(2) 0.010(3)
C(29) 0.022(2) 0.044(3) 0.025(2) 0.010(2) -0.001(2) 0.004(2)
C(30) 0.029(2) 0.020(2) 0.016(2) 0.002(2) 0.003(1) -0.001(2)
C(31) 0.028(2) 0.025(2) 0.029(2) 0.000(2) 0.003(2) 0.002(2)
C(32) 0.022(3) 0.037(2) 0.034(2) 0.007(2) 0.000(2) 0.001(2)
C(33) 0.019(3) 0.041(3) 0.033(2) -0.009(2) 0.006(2) -0.003(2)
C(34) 0.038(3) 0.024(2) 0.033(2) -0.011(2) 0.011(2) -0.003(2)
C(35) 0.029(2) 0.021(2) 0.023(2) 0.005(2) 0.005(2) 0.000(2)
C(36) 0.019(2) 0.022(2) 0.022(2) 0.003(2) 0.000(1) 0.000(2)
C(37) 0.063(4) 0.040(3) 0.029(2) 0.024(2) 0.010(2) 0.007(2)
C(38) 0.080(4) 0.037(3) 0.035(3) 0.028(3) -0.003(3) 0.011(2)
C(39) 0.042(3) 0.030(2) 0.048(3) 0.017(2) -0.008(2) -0.004(2)
C(40) 0.033(3) 0.037(2) 0.040(2) 0.010(2) 0.007(2) -0.011(2)
C(41) 0.029(2) 0.031(2) 0.025(2) 0.007(2) 0.000(2) -0.001(2)
C(42) 0.023(2) 0.019(2) 0.021(2) 0.004(2) 0.001(2) 0.004(2)
C(43) 0.031(3) 0.025(2) 0.029(2) 0.006(2) 0.001(2) 0.007(2)
C(44) 0.033(3) 0.029(2) 0.040(3) -0.001(2) -0.017(2) 0.006(2)
C(45) 0.058(4) 0.030(2) 0.023(2) 0.004(2) -0.005(2) -0.001(2)
C(46) 0.045(3) 0.036(3) 0.028(2) 0.007(2) 0.009(2) -0.002(2)
C(47) 0.027(3) 0.027(2) 0.024(2) 0.003(2) 0.004(2) 0.002(2)
B(1) 0.025(2) 0.018(2) 0.018(2) 0.005(2) 0.002(2) 0.001(2)

loop_
_atom_type_symbol
_atom_type_description
_atom_type_scat_dispersion_real
_atom_type_scat_dispersion_imag
_atom_type_scat_source
C C 0.003 0.002
;International Tables for Crystallography
(1992, Vol. C, Tables 4.2.6.8 and 6.1.1.4)
;
H H 0.000 0.000
;International Tables for Crystallography
(1992, Vol. C, Table 6.1.1.4)
;
B B 0.001 0.001
;International Tables for Crystallography
(1992, Vol. C, Tables 4.2.6.8 and 6.1.1.4)
;
N N 0.006 0.003
;International Tables for Crystallography
(1992, Vol. C, Tables 4.2.6.8 and 6.1.1.4)
;
Rh Rh -1.118 0.919
;International Tables for Crystallography
(1992, Vol. C, Tables 4.2.6.8 and 6.1.1.4)
;
S S 0.125 0.123
;International Tables for Crystallography
(1992, Vol. C, Tables 4.2.6.8 and 6.1.1.4)
;

loop_
_geom_angle_atom_site_label_1
_geom_angle_atom_site_label_2
_geom_angle_atom_site_label_3
_geom_angle
_geom_angle_site_symmetry_1
_geom_angle_site_symmetry_2
_geom_angle_site_symmetry_3
_geom_angle_publ_flag
N(1) Rh(1) N(2) 79.7(1) . . . yes
N(1) Rh(1) N(3) 84.9(1) . . . yes
N(1) Rh(1) C(16) 117.2(1) . . . yes
N(1) Rh(1) C(17) 157.2(1) . . . yes
N(1) Rh(1) C(20) 108.2(1) . . . yes
N(1) Rh(1) C(21) 86.8(1) . . . yes
N(2) Rh(1) N(3) 83.2(1) . . . yes
N(2) Rh(1) C(16) 160.4(1) . . . yes
N(2) Rh(1) C(17) 122.4(1) . . . yes
N(2) Rh(1) C(20) 86.8(1) . . . yes
N(2) Rh(1) C(21) 112.7(1) . . . yes
N(3) Rh(1) C(16) 88.2(2) . . . yes
N(3) Rh(1) C(17) 92.1(1) . . . yes
N(3) Rh(1) C(20) 161.8(1) . . . yes
N(3) Rh(1) C(21) 160.4(1) . . . yes
C(16) Rh(1) C(17) 40.1(2) . . . yes
C(16) Rh(1) C(20) 96.4(2) . . . yes
C(16) Rh(1) C(21) 79.8(2) . . . yes
C(17) Rh(1) C(20) 80.5(2) . . . yes
C(17) Rh(1) C(21) 88.7(2) . . . yes
C(20) Rh(1) C(21) 37.0(2) . . . yes
C(1) S(1) C(15) 104.3(2) . . . yes
C(5) S(2) C(6) 102.8(2) . . . yes
C(10) S(3) C(11) 98.9(2) . . . yes
Rh(1) N(1) C(1) 118.0(2) . . . yes
Rh(1) N(1) C(5) 124.5(2) . . . yes
C(1) N(1) C(5) 116.5(3) . . . yes
Rh(1) N(2) C(6) 125.4(2) . . . yes
Rh(1) N(2) C(10) 117.8(2) . . . yes
C(6) N(2) C(10) 116.4(3) . . . yes
Rh(1) N(3) C(11) 121.1(2) . . . yes
Rh(1) N(3) C(15) 121.5(2) . . . yes
C(11) N(3) C(15) 117.4(3) . . . yes
S(1) C(1) N(1) 120.0(3) . . . yes
S(1) C(1) C(2) 116.9(3) . . . yes
N(1) C(1) C(2) 123.0(4) . . . yes
C(1) C(2) C(3) 118.9(4) . . . yes
C(2) C(3) C(4) 119.5(4) . . . yes
C(3) C(4) C(5) 118.3(4) . . . yes
S(2) C(5) N(1) 119.4(3) . . . yes
S(2) C(5) C(4) 117.1(3) . . . yes
N(1) C(5) C(4) 123.4(4) . . . yes
S(2) C(6) N(2) 118.6(3) . . . yes
S(2) C(6) C(7) 117.9(3) . . . yes
N(2) C(6) C(7) 123.2(3) . . . yes
C(6) C(7) C(8) 118.9(4) . . . yes
C(7) C(8) C(9) 119.2(4) . . . yes
C(8) C(9) C(10) 118.6(4) . . . yes
S(3) C(10) N(2) 118.1(3) . . . yes
S(3) C(10) C(9) 118.4(3) . . . yes
N(2) C(10) C(9) 123.4(3) . . . yes
S(3) C(11) N(3) 119.0(3) . . . yes
S(3) C(11) C(12) 118.6(3) . . . yes
N(3) C(11) C(12) 122.3(4) . . . yes
C(11) C(12) C(13) 119.3(4) . . . yes
C(12) C(13) C(14) 119.0(4) . . . yes
C(13) C(14) C(15) 119.3(4) . . . yes
S(1) C(15) N(3) 120.4(3) . . . yes
S(1) C(15) C(14) 117.1(3) . . . yes
N(3) C(15) C(14) 122.3(4) . . . yes
Rh(1) C(16) C(17) 70.3(2) . . . yes
Rh(1) C(16) C(23) 114.6(3) . . . yes
C(17) C(16) C(23) 125.1(4) . . . yes
Rh(1) C(17) C(16) 69.7(2) . . . yes
Rh(1) C(17) C(18) 115.9(3) . . . yes
C(16) C(17) C(18) 122.7(4) . . . yes
C(17) C(18) C(19) 111.4(4) . . . yes
C(18) C(19) C(20) 112.9(4) . . . yes
Rh(1) C(20) C(19) 110.9(3) . . . yes
Rh(1) C(20) C(21) 71.8(2) . . . yes
C(19) C(20) C(21) 124.7(4) . . . yes
Rh(1) C(21) C(20) 71.2(2) . . . yes
Rh(1) C(21) C(22) 113.5(3) . . . yes
C(20) C(21) C(22) 124.4(4) . . . yes
C(21) C(22) C(23) 112.1(4) . . . yes
C(16) C(23) C(22) 111.9(4) . . . yes
C(25) C(24) C(29) 114.7(3) . . . yes
C(25) C(24) B(1) 125.1(3) . . . yes
C(29) C(24) B(1) 120.2(3) . . . yes
C(24) C(25) C(26) 122.4(4) . . . yes
C(25) C(26) C(27) 120.7(4) . . . yes
C(26) C(27) C(28) 118.8(4) . . . yes
C(27) C(28) C(29) 119.6(4) . . . yes
C(24) C(29) C(28) 123.7(4) . . . yes
C(31) C(30) C(35) 114.8(3) . . . yes
C(31) C(30) B(1) 119.6(3) . . . yes
C(35) C(30) B(1) 125.5(3) . . . yes
C(30) C(31) C(32) 122.7(4) . . . yes
C(31) C(32) C(33) 120.3(4) . . . yes
C(32) C(33) C(34) 118.7(4) . . . yes
C(33) C(34) C(35) 120.4(4) . . . yes
C(30) C(35) C(34) 123.1(4) . . . yes
C(37) C(36) C(41) 114.3(4) . . . yes
C(37) C(36) B(1) 121.3(3) . . . yes
C(41) C(36) B(1) 124.4(3) . . . yes
C(36) C(37) C(38) 123.5(4) . . . yes
C(37) C(38) C(39) 120.2(4) . . . yes
C(38) C(39) C(40) 118.8(4) . . . yes
C(39) C(40) C(41) 120.4(4) . . . yes
C(36) C(41) C(40) 122.8(4) . . . yes
C(43) C(42) C(47) 115.0(3) . . . yes
C(43) C(42) B(1) 120.5(3) . . . yes
C(47) C(42) B(1) 124.5(3) . . . yes
C(42) C(43) C(44) 123.0(4) . . . yes
C(43) C(44) C(45) 120.1(4) . . . yes
C(44) C(45) C(46) 119.5(4) . . . yes
C(45) C(46) C(47) 119.9(4) . . . yes
C(42) C(47) C(46) 122.4(4) . . . yes
C(24) B(1) C(30) 107.5(3) . . . yes
C(24) B(1) C(36) 109.9(3) . . . yes
C(24) B(1) C(42) 112.2(3) . . . yes
C(30) B(1) C(36) 109.9(3) . . . yes
C(30) B(1) C(42) 109.5(3) . . . yes
C(36) B(1) C(42) 108.0(3) . . . yes

loop_
_geom_bond_atom_site_label_1
_geom_bond_atom_site_label_2
_geom_bond_distance
_geom_bond_site_symmetry_1
_geom_bond_site_symmetry_2
_geom_bond_publ_flag
Rh(1) N(1) 2.293(3) . . yes
Rh(1) N(2) 2.314(3) . . yes
Rh(1) N(3) 2.092(3) . . yes
Rh(1) C(16) 2.076(4) . . yes
Rh(1) C(17) 2.085(4) . . yes
Rh(1) C(20) 2.164(4) . . yes
Rh(1) C(21) 2.170(4) . . yes
S(1) C(1) 1.764(4) . . yes
S(1) C(15) 1.770(4) . . yes
S(2) C(5) 1.774(4) . . yes
S(2) C(6) 1.777(4) . . yes
S(3) C(10) 1.776(4) . . yes
S(3) C(11) 1.774(4) . . yes
N(1) C(1) 1.338(5) . . yes
N(1) C(5) 1.348(5) . . yes
N(2) C(6) 1.346(5) . . yes
N(2) C(10) 1.344(5) . . yes
N(3) C(11) 1.345(5) . . yes
N(3) C(15) 1.356(5) . . yes
C(1) C(2) 1.394(6) . . yes
C(2) C(3) 1.361(7) . . yes
C(3) C(4) 1.375(7) . . yes
C(4) C(5) 1.384(5) . . yes
C(6) C(7) 1.383(6) . . yes
C(7) C(8) 1.369(6) . . yes
C(8) C(9) 1.371(6) . . yes
C(9) C(10) 1.385(6) . . yes
C(11) C(12) 1.388(6) . . yes
C(12) C(13) 1.371(7) . . yes
C(13) C(14) 1.370(7) . . yes
C(14) C(15) 1.385(6) . . yes
C(16) C(17) 1.426(6) . . yes
C(16) C(23) 1.503(7) . . yes
C(17) C(18) 1.526(6) . . yes
C(18) C(19) 1.523(7) . . yes
C(19) C(20) 1.499(6) . . yes
C(20) C(21) 1.375(6) . . yes
C(21) C(22) 1.520(6) . . yes
C(22) C(23) 1.514(8) . . yes
C(24) C(25) 1.387(6) . . yes
C(24) C(29) 1.398(5) . . yes
C(24) B(1) 1.646(5) . . yes
C(25) C(26) 1.403(6) . . yes
C(26) C(27) 1.365(7) . . yes
C(27) C(28) 1.384(8) . . yes
C(28) C(29) 1.381(6) . . yes
C(30) C(31) 1.409(6) . . yes
C(30) C(35) 1.392(5) . . yes
C(30) B(1) 1.645(6) . . yes
C(31) C(32) 1.383(6) . . yes
C(32) C(33) 1.380(6) . . yes
C(33) C(34) 1.380(6) . . yes
C(34) C(35) 1.383(6) . . yes
C(36) C(37) 1.393(6) . . yes
C(36) C(41) 1.391(5) . . yes
C(36) B(1) 1.656(5) . . yes
C(37) C(38) 1.390(7) . . yes
C(38) C(39) 1.364(7) . . yes
C(39) C(40) 1.372(6) . . yes
C(40) C(41) 1.397(6) . . yes
C(42) C(43) 1.402(6) . . yes
C(42) C(47) 1.402(5) . . yes
C(42) B(1) 1.638(5) . . yes
C(43) C(44) 1.382(6) . . yes
C(44) C(45) 1.380(7) . . yes
C(45) C(46) 1.372(7) . . yes
C(46) C(47) 1.401(6) . . yes

loop_
_geom_contact_atom_site_label_1
_geom_contact_atom_site_label_2
_geom_contact_distance
_geom_contact_site_symmetry_1
_geom_contact_site_symmetry_2
_geom_contact_publ_flag
S(2) C(8) 3.386(4) . 3_555 ?
S(2) C(34) 3.555(4) . 2_545 ?
N(1) C(26) 3.549(6) . 1_545 ?
C(1) C(26) 3.509(6) . 1_545 ?
C(3) C(25) 3.458(6) . 1_545 ?
C(4) C(25) 3.408(6) . 1_545 ?
C(4) C(47) 3.561(6) . 1_545 ?
C(6) C(7) 3.510(5) . 3_555 ?
C(7) C(28) 3.342(6) . 1_545 ?
C(7) C(7) 3.418(8) . 3_555 ?
C(8) C(28) 3.318(6) . 1_545 ?
C(13) C(27) 3.400(7) . 3_665 ?
C(13) C(26) 3.408(7) . 3_665 ?
C(13) C(28) 3.539(7) . 3_665 ?
C(13) C(25) 3.578(6) . 3_665 ?
C(14) C(44) 3.495(6) . 2_645 ?
C(19) C(33) 3.547(6) . 3_565 ?
C(21) C(33) 3.593(6) . 2_545 ?

loop_
_geom_torsion_atom_site_label_1
_geom_torsion_atom_site_label_2
_geom_torsion_atom_site_label_3
_geom_torsion_atom_site_label_4
_geom_torsion
_geom_torsion_site_symmetry_1
_geom_torsion_site_symmetry_2
_geom_torsion_site_symmetry_3
_geom_torsion_site_symmetry_4
_geom_torsion_publ_flag
Rh(1) N(1) C(1) S(1) -12.4(4) . . . . yes
Rh(1) N(1) C(1) C(2) 164.0(3) . . . . yes
Rh(1) N(1) C(5) S(2) 15.6(4) . . . . yes
Rh(1) N(1) C(5) C(4) -161.9(3) . . . . yes
Rh(1) N(2) C(6) S(2) 9.7(4) . . . . yes
Rh(1) N(2) C(6) C(7) -176.1(3) . . . . yes
Rh(1) N(2) C(10) S(3) -4.0(4) . . . . yes
Rh(1) N(2) C(10) C(9) 177.0(3) . . . . yes
Rh(1) N(3) C(11) S(3) -5.4(4) . . . . yes
Rh(1) N(3) C(11) C(12) 172.3(3) . . . . yes
Rh(1) N(3) C(15) S(1) 1.2(4) . . . . yes
Rh(1) N(3) C(15) C(14) -174.0(3) . . . . yes
Rh(1) C(16) C(17) C(18) 108.4(4) . . . . yes
Rh(1) C(16) C(23) C(22) -32.3(5) . . . . yes
Rh(1) C(17) C(16) C(23) -106.8(4) . . . . yes
Rh(1) C(17) C(18) C(19) -10.3(5) . . . . yes
Rh(1) C(20) C(19) C(18) -32.2(4) . . . . yes
Rh(1) C(20) C(21) C(22) 106.1(4) . . . . yes
Rh(1) C(20) C(2021 C(21) 38.8 . . . . yes
Rh(1) C(21) C(20) C(19) -103.2(4) . . . . yes
Rh(1) C(21) C(22) C(23) -10.8(5) . . . . yes
S(1) C(1) N(1) C(5) 178.4(3) . . . . yes
S(1) C(1) C(2) C(3) 176.6(4) . . . . yes
S(1) C(15) N(3) C(11) -179.5(3) . . . . yes
S(1) C(15) C(14) C(13) -175.2(3) . . . . yes
S(2) C(5) N(1) C(1) -175.9(3) . . . . yes
S(2) C(5) C(4) C(3) 179.7(3) . . . . yes
S(2) C(6) N(2) C(10) -177.6(3) . . . . yes
S(2) C(6) C(7) C(8) 174.6(3) . . . . yes
S(3) C(10) N(2) C(6) -177.3(3) . . . . yes
S(3) C(10) C(9) C(8) 180.0(3) . . . . yes
S(3) C(11) N(3) C(15) 175.3(3) . . . . yes
S(3) C(11) C(12) C(13) -179.1(3) . . . . yes
N(1) Rh(1) N(2) C(6) 38.4(3) . . . . yes
N(1) Rh(1) N(2) C(10) -134.2(3) . . . . yes
N(1) Rh(1) N(3) C(11) 133.0(3) . . . . yes
N(1) Rh(1) N(3) C(15) -47.7(3) . . . . yes
N(1) Rh(1) C(16) C(17) 178.7(2) . . . . yes
N(1) Rh(1) C(16) C(23) -60.8(4) . . . . yes
N(1) Rh(1) C(17) C(16) -2.9(5) . . . . yes
N(1) Rh(1) C(17) C(18) -120.4(4) . . . . yes
N(1) Rh(1) C(20) C(19) 178.8(3) . . . . yes
N(1) Rh(1) C(20) C(21) 57.8(3) . . . . yes
N(1) Rh(1) C(21) C(20) -126.4(2) . . . . yes
N(1) Rh(1) C(21) C(22) 113.4(3) . . . . yes
N(1) C(1) S(1) C(15) -45.7(4) . . . . yes
N(1) C(1) C(2) C(3) 0.1(7) . . . . yes
N(1) C(5) S(2) C(6) 47.0(3) . . . . yes
N(1) C(5) C(4) C(3) -2.7(6) . . . . yes
N(2) Rh(1) N(1) C(1) 139.0(3) . . . . yes
N(2) Rh(1) N(1) C(5) -52.7(3) . . . . yes
N(2) Rh(1) N(3) C(11) 52.8(3) . . . . yes
N(2) Rh(1) N(3) C(15) -127.9(3) . . . . yes
N(2) Rh(1) C(16) C(17) 31.4(6) . . . . yes
N(2) Rh(1) C(16) C(23) 151.9(4) . . . . yes
N(2) Rh(1) C(17) C(16) -168.0(2) . . . . yes
N(2) Rh(1) C(17) C(18) 74.5(3) . . . . yes
N(2) Rh(1) C(20) C(19) -103.1(3) . . . . yes
N(2) Rh(1) C(20) C(21) 135.8(2) . . . . yes
N(2) Rh(1) C(21) C(20) -49.0(3) . . . . yes
N(2) Rh(1) C(21) C(22) -169.1(3) . . . . yes
N(2) C(6) S(2) C(5) -61.0(3) . . . . yes
N(2) C(6) C(7) C(8) 0.3(6) . . . . yes
N(2) C(10) S(3) C(11) 61.9(3) . . . . yes
N(2) C(10) C(9) C(8) -1.1(6) . . . . yes
N(3) Rh(1) N(1) C(1) 54.9(3) . . . . yes
N(3) Rh(1) N(1) C(5) -136.8(3) . . . . yes
N(3) Rh(1) N(2) C(6) 124.5(3) . . . . yes
N(3) Rh(1) N(2) C(10) -48.1(3) . . . . yes
N(3) Rh(1) C(16) C(17) 95.4(3) . . . . yes
N(3) Rh(1) C(16) C(23) -144.1(3) . . . . yes
N(3) Rh(1) C(17) C(16) -84.7(3) . . . . yes
N(3) Rh(1) C(17) C(18) 157.8(3) . . . . yes
N(3) Rh(1) C(20) C(19) -46.4(6) . . . . yes
N(3) Rh(1) C(20) C(21) -167.5(4) . . . . yes
N(3) Rh(1) C(21) C(20) 168.4(3) . . . . yes
N(3) Rh(1) C(21) C(22) 48.2(6) . . . . yes
N(3) C(11) S(3) C(10) -59.9(3) . . . . yes
N(3) C(11) C(12) C(13) 3.3(6) . . . . yes
N(3) C(15) S(1) C(1) 55.5(3) . . . . yes
N(3) C(15) C(14) C(13) 0.1(6) . . . . yes
C(1) S(1) C(15) C(14) -129.1(3) . . . . yes
C(1) N(1) Rh(1) C(16) -30.4(3) . . . . yes
C(1) N(1) Rh(1) C(17) -28.3(5) . . . . yes
C(1) N(1) Rh(1) C(20) -137.9(3) . . . . yes
C(1) N(1) Rh(1) C(21) -107.3(3) . . . . yes
C(1) N(1) C(5) C(4) 6.6(6) . . . . yes
C(1) C(2) C(3) C(4) 4.0(7) . . . . yes
C(2) C(1) S(1) C(15) 137.7(3) . . . . yes
C(2) C(1) N(1) C(5) -5.3(6) . . . . yes
C(2) C(3) C(4) C(5) -2.8(7) . . . . yes
C(4) C(5) S(2) C(6) -135.3(3) . . . . yes
C(5) S(2) C(6) C(7) 124.4(3) . . . . yes
C(5) N(1) Rh(1) C(16) 137.9(3) . . . . yes
C(5) N(1) Rh(1) C(17) 140.0(4) . . . . yes
C(5) N(1) Rh(1) C(20) 30.4(3) . . . . yes
C(5) N(1) Rh(1) C(21) 61.0(3) . . . . yes
C(6) N(2) Rh(1) C(16) -170.8(4) . . . . yes
C(6) N(2) Rh(1) C(17) -147.4(3) . . . . yes
C(6) N(2) Rh(1) C(20) -70.7(3) . . . . yes
C(6) N(2) Rh(1) C(21) -43.7(3) . . . . yes
C(6) N(2) C(10) C(9) 3.7(5) . . . . yes
C(6) C(7) C(8) C(9) 2.5(6) . . . . yes
C(7) C(6) N(2) C(10) -3.4(5) . . . . yes
C(7) C(8) C(9) C(10) -2.1(6) . . . . yes
C(9) C(10) S(3) C(11) -119.1(3) . . . . yes
C(10) S(3) C(11) C(12) 122.4(3) . . . . yes
C(10) N(2) Rh(1) C(16) 16.6(6) . . . . yes
C(10) N(2) Rh(1) C(17) 40.0(3) . . . . yes
C(10) N(2) Rh(1) C(20) 116.7(3) . . . . yes
C(10) N(2) Rh(1) C(21) 143.7(3) . . . . yes
C(11) N(3) Rh(1) C(16) -109.5(3) . . . . yes
C(11) N(3) Rh(1) C(17) -69.6(3) . . . . yes
C(11) N(3) Rh(1) C(20) -4.3(6) . . . . yes
C(11) N(3) Rh(1) C(21) -161.5(4) . . . . yes
C(11) N(3) C(15) C(14) 5.3(5) . . . . yes
C(11) C(12) C(13) C(14) 2.4(6) . . . . yes
C(12) C(11) N(3) C(15) -7.0(5) . . . . yes
C(12) C(13) C(14) C(15) -4.0(6) . . . . yes
C(15) N(3) Rh(1) C(16) 69.8(3) . . . . yes
C(15) N(3) Rh(1) C(17) 109.7(3) . . . . yes
C(15) N(3) Rh(1) C(20) 174.9(4) . . . . yes
C(15) N(3) Rh(1) C(21) 17.8(5) . . . . yes
C(16) Rh(1) C(17) C(18) -117.5(4) . . . . yes
C(16) Rh(1) C(20) C(19) 57.4(3) . . . . yes
C(16) Rh(1) C(20) C(21) -63.6(3) . . . . yes
C(16) Rh(1) C(21) C(20) 115.2(3) . . . . yes
C(16) Rh(1) C(21) C(22) -4.9(3) . . . . yes
C(16) C(17) Rh(1) C(20) 111.9(3) . . . . yes
C(16) C(17) Rh(1) C(21) 75.7(3) . . . . yes
C(16) C(17) C(18) C(19) -91.8(5) . . . . yes
C(16) C(23) C(22) C(21) 27.0(6) . . . . yes
C(17) Rh(1) C(16) C(23) 120.5(5) . . . . yes
C(17) Rh(1) C(20) C(19) 20.5(3) . . . . yes
C(17) Rh(1) C(20) C(21) -100.6(3) . . . . yes
C(17) Rh(1) C(21) C(20) 75.9(3) . . . . yes
C(17) Rh(1) C(21) C(22) -44.3(3) . . . . yes
C(17) C(16) Rh(1) C(20) -67.0(3) . . . . yes
C(17) C(16) Rh(1) C(21) -100.2(3) . . . . yes
C(17) C(16) C(23) C(22) 50.2(6) . . . . yes
C(17) C(18) C(19) C(20) 27.9(5) . . . . yes
C(17) C(1617 Rh(1) C(20) -66.3(5) . . . . yes
C(17) C(1617 Rh(1) C(21) -103.1(5) . . . . yes
C(17) C(1617 C(16) C(23) -119.8 . . . . yes
C(18) C(17) Rh(1) C(20) -5.5(3) . . . . yes
C(18) C(17) Rh(1) C(21) -41.8(3) . . . . yes
C(18) C(17) C(16) C(23) 1.6(7) . . . . yes
C(18) C(19) C(20) C(21) 49.5(6) . . . . yes
C(19) C(20) Rh(1) C(21) 121.1(4) . . . . yes
C(19) C(20) C(21) C(22) 2.9(7) . . . . yes
C(20) Rh(1) C(16) C(23) 53.5(4) . . . . yes
C(20) Rh(1) C(21) C(22) -120.2(4) . . . . yes
C(20) C(21) C(22) C(23) -93.4(5) . . . . yes
C(20) C(2021 Rh(1) C(21) -180.0 . . . . yes
C(20) C(2021 C(21) C(22) 67.5 . . . . yes
C(21) Rh(1) C(16) C(23) 20.3(3) . . . . yes
C(24) C(25) C(26) C(27) -0.6(7) . . . . yes
C(24) C(29) C(28) C(27) -2.5(7) . . . . yes
C(24) B(1) C(30) C(31) -46.8(4) . . . . yes
C(24) B(1) C(30) C(35) 135.6(3) . . . . yes
C(24) B(1) C(36) C(37) 159.4(4) . . . . yes
C(24) B(1) C(36) C(41) -22.3(5) . . . . yes
C(24) B(1) C(42) C(43) -66.4(4) . . . . yes
C(24) B(1) C(42) C(47) 113.8(4) . . . . yes
C(25) C(24) C(29) C(28) 1.5(6) . . . . yes
C(25) C(24) B(1) C(30) 133.5(4) . . . . yes
C(25) C(24) B(1) C(36) -107.0(4) . . . . yes
C(25) C(24) B(1) C(42) 13.2(5) . . . . yes
C(25) C(26) C(27) C(28) -0.3(8) . . . . yes
C(26) C(25) C(24) C(29) 0.1(6) . . . . yes
C(26) C(25) C(24) B(1) 179.6(4) . . . . yes
C(26) C(27) C(28) C(29) 1.8(8) . . . . yes
C(28) C(29) C(24) B(1) -178.0(4) . . . . yes
C(29) C(24) B(1) C(30) -47.0(4) . . . . yes
C(29) C(24) B(1) C(36) 72.5(4) . . . . yes
C(29) C(24) B(1) C(42) -167.3(3) . . . . yes
C(30) C(31) C(32) C(33) -1.2(6) . . . . yes
C(30) C(35) C(34) C(33) 0.5(6) . . . . yes
C(30) B(1) C(36) C(37) -82.6(4) . . . . yes
C(30) B(1) C(36) C(41) 95.7(4) . . . . yes
C(30) B(1) C(42) C(43) 174.4(3) . . . . yes
C(30) B(1) C(42) C(47) -5.3(5) . . . . yes
C(31) C(30) C(35) C(34) -0.9(5) . . . . yes
C(31) C(30) B(1) C(36) -166.3(3) . . . . yes
C(31) C(30) B(1) C(42) 75.3(4) . . . . yes
C(31) C(32) C(33) C(34) 0.7(6) . . . . yes
C(32) C(31) C(30) C(35) 1.3(5) . . . . yes
C(32) C(31) C(30) B(1) -176.6(3) . . . . yes
C(32) C(33) C(34) C(35) -0.3(6) . . . . yes
C(34) C(35) C(30) B(1) 176.8(3) . . . . yes
C(35) C(30) B(1) C(36) 16.1(5) . . . . yes
C(35) C(30) B(1) C(42) -102.4(4) . . . . yes
C(36) C(37) C(38) C(39) 0.2(8) . . . . yes
C(36) C(41) C(40) C(39) -0.9(7) . . . . yes
C(36) B(1) C(42) C(43) 54.8(4) . . . . yes
C(36) B(1) C(42) C(47) -125.0(4) . . . . yes
C(37) C(36) C(41) C(40) 0.5(6) . . . . yes
C(37) C(36) B(1) C(42) 36.8(5) . . . . yes
C(37) C(38) C(39) C(40) -0.5(7) . . . . yes
C(38) C(37) C(36) C(41) -0.2(7) . . . . yes
C(38) C(37) C(36) B(1) 178.3(4) . . . . yes
C(38) C(39) C(40) C(41) 0.9(7) . . . . yes
C(40) C(41) C(36) B(1) -177.9(4) . . . . yes
C(41) C(36) B(1) C(42) -144.9(4) . . . . yes
C(42) C(43) C(44) C(45) 0.2(6) . . . . yes
C(42) C(47) C(46) C(45) 0.1(6) . . . . yes
C(43) C(42) C(47) C(46) 0.7(5) . . . . yes
C(43) C(44) C(45) C(46) 0.7(7) . . . . yes
C(44) C(43) C(42) C(47) -0.9(6) . . . . yes
C(44) C(43) C(42) B(1) 179.3(4) . . . . yes
C(44) C(45) C(46) C(47) -0.9(7) . . . . yes
C(46) C(47) C(42) B(1) -179.5(4) . . . . yes
